data_4342782
loop_
_publ_author_name
'Yao, Chang-Jiang'
'Nie, Hai-Jing'
'Yang, Wen-Wen'
'Yao, Jiannian'
'Zhong, Yu-Wu'

_publ_section_title
;
 Combined Experimental and Computational Study of Pyren-2,7-diyl-Bridged
 Diruthenium Complexes with Various Terminal Ligands.
;
_journal_issue 10
_journal_name_full 'Inorganic chemistry'
_journal_page_first 4688
_journal_page_last 4698
_journal_paper_doi 10.1021/ic503117k
_journal_volume 54
_journal_year 2015
_chemical_formula_moiety 'C66 H42 N10 Ru2, 2(F6 P)'
_chemical_formula_sum 'C66 H42 F12 N10 P2 Ru2'
_chemical_formula_weight 1467.18
_chemical_name_systematic
; 
 ? 
;
_space_group_IT_number 2
_symmetry_cell_setting triclinic
_symmetry_space_group_name_Hall '-P 1'
_symmetry_space_group_name_H-M 'P -1'
_atom_sites_solution_hydrogens geom
_atom_sites_solution_primary direct
_atom_sites_solution_secondary difmap
_audit_creation_method SHELXL-97
_cell_angle_alpha 76.71(3)
_cell_angle_beta 79.72(3)
_cell_angle_gamma 76.24(3)
_cell_formula_units_Z 1
_cell_length_a 8.6930(17)
_cell_length_b 14.029(3)
_cell_length_c 15.207(3)
_cell_measurement_reflns_used 6321
_cell_measurement_temperature 173(2)
_cell_measurement_theta_max 27.4721
_cell_measurement_theta_min 1.3879
_cell_volume 1738.0(7)
_computing_cell_refinement 'CrystalClear (Rigaku Inc., 2008)'
_computing_data_collection 'CrystalClear (Rigaku Inc., 2008)'
_computing_data_reduction 'CrystalClear (Rigaku Inc., 2008)'
_computing_molecular_graphics
;
 Mercury: visualization and analysis of crystal structures, C. F. Macrae,
 P. R. Edgington, P. McCabe, E. Pidcock, G. P. Shields, R. Taylor,
 M. Towler and J. van de Streek, J. Appl. Cryst., 39, 453-457, 2006.
;
_computing_publication_material 'SHELX-97 (Sheldrick, 2008)'
_computing_structure_refinement 'SHELX-97 (Sheldrick, 2008)'
_computing_structure_solution 'SHELX-97 (Sheldrick, 2008)'
_diffrn_ambient_temperature 173(2)
_diffrn_detector_area_resol_mean 28.5714
_diffrn_measured_fraction_theta_full 0.991
_diffrn_measured_fraction_theta_max 0.991
_diffrn_measurement_device_type 'MM007HF + CCD (Saturn724+)'
_diffrn_measurement_method '\w scans at fixed \c = 45\%'
_diffrn_radiation_monochromator Confocal
_diffrn_radiation_source 'Rotating Anode'
_diffrn_radiation_type MoK\a
_diffrn_radiation_wavelength 0.71073
_diffrn_reflns_av_R_equivalents 0.0579
_diffrn_reflns_av_sigmaI/netI 0.0860
_diffrn_reflns_limit_h_max 11
_diffrn_reflns_limit_h_min -11
_diffrn_reflns_limit_k_max 18
_diffrn_reflns_limit_k_min -17
_diffrn_reflns_limit_l_max 19
_diffrn_reflns_limit_l_min -19
_diffrn_reflns_number 15718
_diffrn_reflns_theta_full 27.45
_diffrn_reflns_theta_max 27.45
_diffrn_reflns_theta_min 1.39
_exptl_absorpt_coefficient_mu 0.558
_exptl_absorpt_correction_T_max 1.0000
_exptl_absorpt_correction_T_min 0.7064
_exptl_absorpt_correction_type multi-scan
_exptl_absorpt_process_details 'CrystalClear (Rigaku Inc., 2008)'
_exptl_crystal_colour 'dark red'
_exptl_crystal_density_diffrn 1.402
_exptl_crystal_density_method 'not measured'
_exptl_crystal_description rod
_exptl_crystal_F_000 734
_exptl_crystal_size_max 0.20
_exptl_crystal_size_mid 0.07
_exptl_crystal_size_min 0.04
_platon_squeeze_details
;
;
_refine_diff_density_max 0.708
_refine_diff_density_min -1.191
_refine_diff_density_rms 0.122
_refine_ls_extinction_method none
_refine_ls_goodness_of_fit_ref 1.054
_refine_ls_hydrogen_treatment constr
_refine_ls_matrix_type full
_refine_ls_number_parameters 479
_refine_ls_number_reflns 7875
_refine_ls_number_restraints 156
_refine_ls_restrained_S_all 1.058
_refine_ls_R_factor_all 0.0894
_refine_ls_R_factor_gt 0.0721
_refine_ls_shift/su_max 0.001
_refine_ls_shift/su_mean 0.000
_refine_ls_structure_factor_coef Fsqd
_refine_ls_weighting_details 'calc w=1/[\s^2^(Fo^2^)+(0.0785P)^2^+2.4137P] where P=(Fo^2^+2Fc^2^)/3'
_refine_ls_weighting_scheme calc
_refine_ls_wR_factor_gt 0.1700
_refine_ls_wR_factor_ref 0.1828
_reflns_number_gt 6305
_reflns_number_total 7875
_reflns_threshold_expression >2sigma(I)
_cod_data_source_file ic503117k_si_002.cif
_cod_data_source_block a
_cod_depositor_comments 'Adding full bibliography for 4342782.cif.'
_cod_original_cell_volume 1738.0(6)
_cod_original_sg_symbol_H-M P-1
_cod_database_code 4342782

loop_
_symmetry_equiv_pos_as_xyz
'x, y, z'
'-x, -y, -z'

loop_
_atom_site_label
_atom_site_type_symbol
_atom_site_fract_x
_atom_site_fract_y
_atom_site_fract_z
_atom_site_U_iso_or_equiv
_atom_site_adp_type
_atom_site_occupancy
_atom_site_symmetry_multiplicity
_atom_site_calc_flag
_atom_site_refinement_flags
_atom_site_disorder_assembly
_atom_site_disorder_group
Ru1 Ru 0.47798(4) 0.73789(3) 0.24440(3) 0.03137(14) Uani 1 1 d . . .
P1 P 0.9928(9) 0.1486(9) 0.2785(7) 0.0487(13) Uani 0.705(19) 1 d PU A 1
F1 F 0.8120(11) 0.1632(10) 0.3183(8) 0.101(3) Uani 0.705(19) 1 d PU A 1
F2 F 0.9452(13) 0.1389(8) 0.1850(7) 0.091(3) Uani 0.705(19) 1 d PU A 1
F3 F 0.974(2) 0.2674(11) 0.2494(10) 0.075(3) Uani 0.705(19) 1 d PU A 1
F4 F 1.1774(9) 0.1371(8) 0.2317(7) 0.078(3) Uani 0.705(19) 1 d PU A 1
F5 F 1.0596(15) 0.1492(10) 0.3702(11) 0.065(3) Uani 0.705(19) 1 d PU A 1
F6 F 1.0208(14) 0.0306(5) 0.3072(10) 0.089(3) Uani 0.705(19) 1 d PU A 1
P1' P 0.965(3) 0.142(2) 0.289(2) 0.059(4) Uani 0.295(19) 1 d PU A 2
F1' F 0.800(3) 0.1925(14) 0.3491(16) 0.073(6) Uani 0.295(19) 1 d PU A 2
F2' F 0.862(3) 0.1330(16) 0.2205(16) 0.083(6) Uani 0.295(19) 1 d PU A 2
F3' F 0.988(4) 0.249(2) 0.227(2) 0.061(6) Uani 0.295(19) 1 d PU A 2
F4' F 1.135(3) 0.092(2) 0.2442(16) 0.099(8) Uani 0.295(19) 1 d PU A 2
F5' F 1.022(4) 0.177(2) 0.367(3) 0.062(6) Uani 0.295(19) 1 d PU A 2
F6' F 0.940(3) 0.0388(12) 0.3539(12) 0.059(5) Uani 0.295(19) 1 d PU A 2
N1 N 0.5888(4) 0.6002(3) 0.3125(3) 0.0303(8) Uani 1 1 d . . .
N2 N 0.6874(5) 0.7911(3) 0.2144(3) 0.0384(10) Uani 1 1 d . . .
N3 N 0.4391(5) 0.8307(3) 0.3332(3) 0.0393(10) Uani 1 1 d . . .
N4 N 0.2579(5) 0.7158(3) 0.3152(3) 0.0387(10) Uani 1 1 d . . .
N5 N 0.3828(4) 0.8437(3) 0.1368(3) 0.0322(8) Uani 1 1 d . . .
C1 C 0.8178(6) 0.7591(5) 0.1581(4) 0.0507(15) Uani 1 1 d . . .
H1 H 0.8176 0.7083 0.1263 0.061 Uiso 1 1 calc R . .
C2 C 0.9542(7) 0.8000(6) 0.1458(5) 0.071(2) Uani 1 1 d . . .
H2 H 1.0460 0.7769 0.1061 0.085 Uiso 1 1 calc R . .
C3 C 0.9544(8) 0.8746(6) 0.1920(5) 0.074(2) Uani 1 1 d . . .
H3 H 1.0446 0.9046 0.1828 0.089 Uiso 1 1 calc R . .
C4 C 0.8231(8) 0.9038(5) 0.2507(5) 0.0635(19) Uani 1 1 d . . .
H4 H 0.8230 0.9534 0.2840 0.076 Uiso 1 1 calc R . .
C5 C 0.6893(7) 0.8622(4) 0.2626(4) 0.0472(14) Uani 1 1 d . . .
C6 C 0.5441(7) 0.8896(4) 0.3264(4) 0.0487(14) Uani 1 1 d . . .
C7 C 0.5091(9) 0.9647(5) 0.3756(5) 0.067(2) Uani 1 1 d . . .
H7 H 0.5824 1.0068 0.3711 0.080 Uiso 1 1 calc R . .
C8 C 0.3655(11) 0.9778(6) 0.4317(5) 0.083(3) Uani 1 1 d . . .
H8 H 0.3402 1.0297 0.4657 0.099 Uiso 1 1 calc R . .
C9 C 0.2546(9) 0.9158(6) 0.4399(4) 0.067(2) Uani 1 1 d . . .
H9 H 0.1567 0.9244 0.4794 0.080 Uiso 1 1 calc R . .
C10 C 0.2944(7) 0.8420(5) 0.3881(4) 0.0515(16) Uani 1 1 d . . .
C11 C 0.1963(6) 0.7723(5) 0.3793(4) 0.0470(14) Uani 1 1 d . . .
C12 C 0.0491(7) 0.7642(6) 0.4324(4) 0.065(2) Uani 1 1 d . . .
H12 H 0.0053 0.8050 0.4764 0.078 Uiso 1 1 calc R . .
C13 C -0.0293(7) 0.6970(6) 0.4197(5) 0.070(2) Uani 1 1 d . . .
H13 H -0.1287 0.6903 0.4558 0.084 Uiso 1 1 calc R . .
C14 C 0.0321(7) 0.6376(6) 0.3549(5) 0.0648(19) Uani 1 1 d . . .
H14 H -0.0230 0.5904 0.3459 0.078 Uiso 1 1 calc R . .
C15 C 0.1749(6) 0.6500(5) 0.3049(4) 0.0490(14) Uani 1 1 d . . .
H15 H 0.2187 0.6100 0.2602 0.059 Uiso 1 1 calc R . .
C16 C 0.6278(6) 0.5838(4) 0.3978(3) 0.0364(11) Uani 1 1 d . . .
H16 H 0.6097 0.6388 0.4277 0.044 Uiso 1 1 calc R . .
C17 C 0.6931(6) 0.4898(5) 0.4424(4) 0.0454(13) Uani 1 1 d . . .
H17 H 0.7239 0.4807 0.5011 0.055 Uiso 1 1 calc R . .
C18 C 0.7136(7) 0.4088(5) 0.4012(4) 0.0471(13) Uani 1 1 d . . .
H18 H 0.7542 0.3429 0.4320 0.056 Uiso 1 1 calc R . .
C19 C 0.6736(6) 0.4259(4) 0.3136(4) 0.0430(12) Uani 1 1 d . . .
H19 H 0.6854 0.3710 0.2845 0.052 Uiso 1 1 calc R . .
C20 C 0.6160(5) 0.5232(4) 0.2679(3) 0.0332(10) Uani 1 1 d . . .
C21 C 0.5682(5) 0.5524(4) 0.1754(3) 0.0329(10) Uani 1 1 d . . .
C22 C 0.4992(5) 0.6543(4) 0.1546(3) 0.0314(10) Uani 1 1 d . . .
C23 C 0.4310(5) 0.6957(3) 0.0729(3) 0.0277(9) Uani 1 1 d . . .
C24 C 0.3791(5) 0.8051(4) 0.0612(3) 0.0342(10) Uani 1 1 d . . .
C25 C 0.3371(6) 0.8734(4) -0.0187(3) 0.0386(11) Uani 1 1 d . . .
H25 H 0.3376 0.8491 -0.0722 0.046 Uiso 1 1 calc R . .
C26 C 0.2952(7) 0.9750(4) -0.0207(4) 0.0471(13) Uani 1 1 d . . .
H26 H 0.2679 1.0202 -0.0752 0.056 Uiso 1 1 calc R . .
C27 C 0.2932(7) 1.0108(4) 0.0575(4) 0.0450(13) Uani 1 1 d . . .
H27 H 0.2606 1.0803 0.0579 0.054 Uiso 1 1 calc R . .
C28 C 0.3394(5) 0.9436(4) 0.1343(4) 0.0360(11) Uani 1 1 d . . .
H28 H 0.3409 0.9681 0.1874 0.043 Uiso 1 1 calc R . .
C29 C 0.4146(5) 0.6337(4) 0.0165(3) 0.0293(9) Uani 1 1 d . . .
C30 C 0.5001(5) 0.5310(4) 0.0310(3) 0.0313(10) Uani 1 1 d . . .
C31 C 0.5853(5) 0.4921(4) 0.1092(3) 0.0330(10) Uani 1 1 d . . .
C32 C 0.6884(5) 0.3952(4) 0.1118(3) 0.0346(10) Uani 1 1 d . . .
H32 H 0.7594 0.3719 0.1566 0.041 Uiso 1 1 calc R . .
C33 C 0.6886(5) 0.3360(4) 0.0536(3) 0.0346(10) Uani 1 1 d . . .
H33 H 0.7590 0.2723 0.0588 0.041 Uiso 1 1 calc R . .

loop_
_atom_site_aniso_label
_atom_site_aniso_U_11
_atom_site_aniso_U_22
_atom_site_aniso_U_33
_atom_site_aniso_U_23
_atom_site_aniso_U_13
_atom_site_aniso_U_12
Ru1 0.02190(18) 0.0435(3) 0.0294(2) -0.00590(16) -0.00594(14) -0.00735(15)
P1 0.045(2) 0.052(2) 0.050(3) -0.0114(19) -0.0189(18) -0.0022(16)
F1 0.047(4) 0.136(8) 0.118(7) -0.033(6) 0.013(4) -0.025(5)
F2 0.087(6) 0.128(6) 0.066(5) -0.035(5) -0.045(4) 0.005(5)
F3 0.075(5) 0.058(6) 0.080(7) -0.013(4) -0.008(5) 0.008(4)
F4 0.053(4) 0.089(6) 0.097(6) -0.041(5) -0.006(3) -0.003(4)
F5 0.067(5) 0.072(7) 0.058(4) -0.022(5) -0.023(4) 0.004(4)
F6 0.095(6) 0.049(4) 0.140(8) -0.002(5) -0.069(6) -0.021(4)
P1' 0.068(7) 0.049(5) 0.058(6) -0.017(4) -0.022(5) 0.006(5)
F1' 0.072(9) 0.045(8) 0.087(11) -0.017(7) -0.005(8) 0.018(7)
F2' 0.109(12) 0.080(9) 0.068(10) -0.012(8) -0.049(9) -0.013(9)
F3' 0.060(9) 0.047(11) 0.065(11) 0.006(9) -0.012(9) -0.004(8)
F4' 0.094(12) 0.090(12) 0.078(10) -0.026(9) 0.013(9) 0.042(9)
F5' 0.077(12) 0.063(12) 0.051(8) -0.014(9) -0.018(10) -0.017(9)
F6' 0.077(10) 0.050(7) 0.054(8) 0.001(6) -0.029(7) -0.015(7)
N1 0.0238(17) 0.042(2) 0.0265(19) -0.0060(17) -0.0057(14) -0.0070(16)
N2 0.0268(18) 0.045(3) 0.044(2) -0.001(2) -0.0131(17) -0.0089(17)
N3 0.038(2) 0.047(3) 0.033(2) -0.0128(19) -0.0144(18) 0.0020(19)
N4 0.0252(18) 0.057(3) 0.029(2) 0.0049(19) -0.0091(16) -0.0077(18)
N5 0.0235(17) 0.042(2) 0.031(2) -0.0059(17) -0.0035(15) -0.0074(16)
C1 0.024(2) 0.056(4) 0.065(4) 0.006(3) -0.011(2) -0.009(2)
C2 0.030(3) 0.092(6) 0.073(5) 0.022(4) -0.010(3) -0.015(3)
C3 0.047(4) 0.089(5) 0.088(5) 0.028(4) -0.038(4) -0.037(4)
C4 0.059(4) 0.063(4) 0.080(5) 0.009(3) -0.040(4) -0.034(3)
C5 0.051(3) 0.054(3) 0.045(3) 0.003(3) -0.030(3) -0.022(3)
C6 0.056(3) 0.047(3) 0.046(3) -0.009(3) -0.027(3) -0.001(3)
C7 0.087(5) 0.052(4) 0.073(5) -0.024(3) -0.045(4) 0.000(4)
C8 0.107(6) 0.077(5) 0.072(5) -0.050(4) -0.048(5) 0.027(5)
C9 0.067(4) 0.081(5) 0.049(4) -0.034(4) -0.024(3) 0.024(4)
C10 0.048(3) 0.067(4) 0.030(3) -0.014(3) -0.015(2) 0.018(3)
C11 0.031(2) 0.070(4) 0.032(3) -0.004(3) -0.011(2) 0.004(2)
C12 0.038(3) 0.111(6) 0.035(3) -0.008(3) -0.012(2) 0.005(3)
C13 0.034(3) 0.112(6) 0.052(4) 0.009(4) -0.010(3) -0.016(3)
C14 0.039(3) 0.096(5) 0.054(4) 0.007(4) -0.004(3) -0.025(3)
C15 0.030(2) 0.062(4) 0.056(4) -0.002(3) -0.012(2) -0.018(2)
C16 0.037(2) 0.052(3) 0.022(2) -0.001(2) -0.0087(19) -0.012(2)
C17 0.037(3) 0.065(4) 0.030(3) -0.004(3) -0.011(2) -0.001(2)
C18 0.050(3) 0.056(4) 0.031(3) 0.003(2) -0.015(2) -0.008(3)
C19 0.042(3) 0.047(3) 0.039(3) 0.002(2) -0.015(2) -0.010(2)
C20 0.025(2) 0.039(3) 0.035(3) -0.004(2) -0.0068(18) -0.0065(19)
C21 0.0231(19) 0.043(3) 0.032(2) 0.001(2) -0.0092(18) -0.0094(19)
C22 0.026(2) 0.037(3) 0.031(2) -0.002(2) -0.0072(18) -0.0082(18)
C23 0.0224(18) 0.035(2) 0.024(2) -0.0010(18) -0.0040(16) -0.0051(17)
C24 0.025(2) 0.046(3) 0.032(2) -0.006(2) -0.0081(18) -0.0060(19)
C25 0.040(3) 0.045(3) 0.031(3) 0.000(2) -0.009(2) -0.011(2)
C26 0.050(3) 0.045(3) 0.042(3) 0.003(2) -0.016(3) -0.006(2)
C27 0.045(3) 0.045(3) 0.044(3) -0.007(2) -0.009(2) -0.006(2)
C28 0.031(2) 0.039(3) 0.037(3) -0.005(2) -0.004(2) -0.008(2)
C29 0.029(2) 0.035(3) 0.024(2) -0.0009(18) -0.0054(17) -0.0096(18)
C30 0.0226(19) 0.041(3) 0.031(2) -0.001(2) -0.0085(17) -0.0090(18)
C31 0.026(2) 0.043(3) 0.030(2) -0.007(2) -0.0082(18) -0.0044(19)
C32 0.027(2) 0.048(3) 0.029(2) -0.003(2) -0.0104(18) -0.006(2)
C33 0.029(2) 0.038(3) 0.036(3) -0.003(2) -0.0115(19) -0.0041(19)

loop_
_atom_type_symbol
_atom_type_description
_atom_type_scat_dispersion_real
_atom_type_scat_dispersion_imag
_atom_type_scat_source
C C 0.0033 0.0016 'International Tables Vol C Tables 4.2.6.8 and 6.1.1.4'
H H 0.0000 0.0000 'International Tables Vol C Tables 4.2.6.8 and 6.1.1.4'
F F 0.0171 0.0103 'International Tables Vol C Tables 4.2.6.8 and 6.1.1.4'
N N 0.0061 0.0033 'International Tables Vol C Tables 4.2.6.8 and 6.1.1.4'
P P 0.1023 0.0942 'International Tables Vol C Tables 4.2.6.8 and 6.1.1.4'
Ru Ru -1.2594 0.8363 'International Tables Vol C Tables 4.2.6.8 and 6.1.1.4'

loop_
_geom_angle_atom_site_label_1
_geom_angle_atom_site_label_2
_geom_angle_atom_site_label_3
_geom_angle
_geom_angle_site_symmetry_1
_geom_angle_site_symmetry_3
C22 Ru1 N3 175.25(17) . .
C22 Ru1 N2 103.78(18) . .
N3 Ru1 N2 78.85(18) . .
C22 Ru1 N1 78.59(17) . .
N3 Ru1 N1 105.38(16) . .
N2 Ru1 N1 92.50(15) . .
C22 Ru1 N4 98.93(19) . .
N3 Ru1 N4 78.59(19) . .
N2 Ru1 N4 157.24(19) . .
N1 Ru1 N4 90.55(16) . .
C22 Ru1 N5 79.25(18) . .
N3 Ru1 N5 96.86(16) . .
N2 Ru1 N5 90.75(15) . .
N1 Ru1 N5 157.74(16) . .
N4 Ru1 N5 94.91(15) . .
F1 P1 F6 93.0(7) . .
F1 P1 F2 88.6(6) . .
F6 P1 F2 87.9(8) . .
F1 P1 F3 89.7(9) . .
F6 P1 F3 177.0(9) . .
F2 P1 F3 93.3(8) . .
F1 P1 F5 97.0(8) . .
F6 P1 F5 88.1(7) . .
F2 P1 F5 173.3(9) . .
F3 P1 F5 90.5(9) . .
F1 P1 F4 176.8(9) . .
F6 P1 F4 88.7(7) . .
F2 P1 F4 88.8(7) . .
F3 P1 F4 88.6(8) . .
F5 P1 F4 85.8(7) . .
F2' P1' F4' 99(2) . .
F2' P1' F5' 162(2) . .
F4' P1' F5' 98(2) . .
F2' P1' F6' 92.8(17) . .
F4' P1' F6' 92.4(17) . .
F5' P1' F6' 92(2) . .
F2' P1' F3' 89(2) . .
F4' P1' F3' 89.4(19) . .
F5' P1' F3' 86(2) . .
F6' P1' F3' 178(2) . .
F2' P1' F1' 88.5(15) . .
F4' P1' F1' 172(2) . .
F5' P1' F1' 74.3(19) . .
F6' P1' F1' 85.0(14) . .
F3' P1' F1' 93(2) . .
C16 N1 C20 120.2(4) . .
C16 N1 Ru1 123.9(3) . .
C20 N1 Ru1 115.9(3) . .
C1 N2 C5 119.7(5) . .
C1 N2 Ru1 126.6(4) . .
C5 N2 Ru1 113.6(4) . .
C6 N3 C10 122.7(5) . .
C6 N3 Ru1 118.5(4) . .
C10 N3 Ru1 118.0(4) . .
C15 N4 C11 118.2(5) . .
C15 N4 Ru1 126.6(4) . .
C11 N4 Ru1 115.2(4) . .
C28 N5 C24 120.5(4) . .
C28 N5 Ru1 125.0(3) . .
C24 N5 Ru1 114.3(3) . .
N2 C1 C2 120.8(7) . .
N2 C1 H1 119.6 . .
C2 C1 H1 119.6 . .
C3 C2 C1 119.6(7) . .
C3 C2 H2 120.2 . .
C1 C2 H2 120.2 . .
C4 C3 C2 118.7(6) . .
C4 C3 H3 120.6 . .
C2 C3 H3 120.6 . .
C3 C4 C5 121.0(7) . .
C3 C4 H4 119.5 . .
C5 C4 H4 119.5 . .
N2 C5 C4 120.1(6) . .
N2 C5 C6 116.4(5) . .
C4 C5 C6 123.5(6) . .
N3 C6 C7 120.2(6) . .
N3 C6 C5 111.9(5) . .
C7 C6 C5 128.0(6) . .
C6 C7 C8 118.6(7) . .
C6 C7 H7 120.7 . .
C8 C7 H7 120.7 . .
C7 C8 C9 121.7(7) . .
C7 C8 H8 119.1 . .
C9 C8 H8 119.1 . .
C10 C9 C8 117.5(7) . .
C10 C9 H9 121.3 . .
C8 C9 H9 121.3 . .
N3 C10 C9 119.3(7) . .
N3 C10 C11 112.3(5) . .
C9 C10 C11 128.3(6) . .
N4 C11 C12 121.1(6) . .
N4 C11 C10 115.5(5) . .
C12 C11 C10 123.4(6) . .
C13 C12 C11 118.5(7) . .
C13 C12 H12 120.7 . .
C11 C12 H12 120.7 . .
C12 C13 C14 121.5(6) . .
C12 C13 H13 119.3 . .
C14 C13 H13 119.3 . .
C15 C14 C13 117.0(7) . .
C15 C14 H14 121.5 . .
C13 C14 H14 121.5 . .
N4 C15 C14 123.8(7) . .
N4 C15 H15 118.1 . .
C14 C15 H15 118.1 . .
N1 C16 C17 121.8(5) . .
N1 C16 H16 119.1 . .
C17 C16 H16 119.1 . .
C16 C17 C18 119.6(5) . .
C16 C17 H17 120.2 . .
C18 C17 H17 120.2 . .
C17 C18 C19 118.4(5) . .
C17 C18 H18 120.8 . .
C19 C18 H18 120.8 . .
C18 C19 C20 120.6(5) . .
C18 C19 H19 119.7 . .
C20 C19 H19 119.7 . .
N1 C20 C19 119.2(4) . .
N1 C20 C21 114.1(4) . .
C19 C20 C21 126.6(5) . .
C22 C21 C31 119.4(4) . .
C22 C21 C20 111.7(4) . .
C31 C21 C20 128.9(4) . .
C21 C22 C23 120.7(4) . .
C21 C22 Ru1 119.7(3) . .
C23 C22 Ru1 119.3(4) . .
C29 C23 C22 120.5(4) . .
C29 C23 C24 128.1(4) . .
C22 C23 C24 111.4(4) . .
N5 C24 C25 117.7(5) . .
N5 C24 C23 114.8(4) . .
C25 C24 C23 127.4(5) . .
C26 C25 C24 121.1(5) . .
C26 C25 H25 119.4 . .
C24 C25 H25 119.4 . .
C25 C26 C27 119.6(5) . .
C25 C26 H26 120.2 . .
C27 C26 H26 120.2 . .
C28 C27 C26 118.7(5) . .
C28 C27 H27 120.6 . .
C26 C27 H27 120.6 . .
N5 C28 C27 122.2(5) . .
N5 C28 H28 118.9 . .
C27 C28 H28 118.9 . .
C23 C29 C33 124.4(4) . 2_665
C23 C29 C30 118.8(4) . .
C33 C29 C30 116.8(4) 2_665 .
C30 C30 C29 120.3(5) 2_665 .
C30 C30 C31 120.6(5) 2_665 .
C29 C30 C31 119.2(4) . .
C21 C31 C32 124.6(4) . .
C21 C31 C30 119.1(4) . .
C32 C31 C30 116.2(4) . .
C33 C32 C31 122.8(4) . .
C33 C32 H32 118.6 . .
C31 C32 H32 118.6 . .
C32 C33 C29 121.9(4) . 2_665
C32 C33 H33 119.1 . .
C29 C33 H33 119.1 2_665 .

loop_
_geom_bond_atom_site_label_1
_geom_bond_atom_site_label_2
_geom_bond_distance
_geom_bond_site_symmetry_2
Ru1 C22 1.954(5) .
Ru1 N3 2.018(4) .
Ru1 N2 2.067(4) .
Ru1 N1 2.069(4) .
Ru1 N4 2.076(4) .
Ru1 N5 2.085(4) .
P1 F1 1.563(11) .
P1 F6 1.583(13) .
P1 F2 1.594(13) .
P1 F3 1.599(19) .
P1 F5 1.61(2) .
P1 F4 1.622(11) .
P1' F2' 1.53(3) .
P1' F4' 1.58(3) .
P1' F5' 1.58(5) .
P1' F6' 1.60(3) .
P1' F3' 1.61(4) .
P1' F1' 1.66(3) .
N1 C16 1.354(6) .
N1 C20 1.358(6) .
N2 C1 1.345(7) .
N2 C5 1.372(7) .
N3 C6 1.346(7) .
N3 C10 1.377(7) .
N4 C15 1.349(7) .
N4 C11 1.353(7) .
N5 C28 1.355(6) .
N5 C24 1.387(6) .
C1 C2 1.402(8) .
C1 H1 0.9500 .
C2 C3 1.388(11) .
C2 H2 0.9500 .
C3 C4 1.360(11) .
C3 H3 0.9500 .
C4 C5 1.387(7) .
C4 H4 0.9500 .
C5 C6 1.479(9) .
C6 C7 1.375(8) .
C7 C8 1.380(11) .
C7 H7 0.9500 .
C8 C9 1.417(12) .
C8 H8 0.9500 .
C9 C10 1.385(8) .
C9 H9 0.9500 .
C10 C11 1.484(9) .
C11 C12 1.401(8) .
C12 C13 1.351(11) .
C12 H12 0.9500 .
C13 C14 1.389(10) .
C13 H13 0.9500 .
C14 C15 1.362(8) .
C14 H14 0.9500 .
C15 H15 0.9500 .
C16 C17 1.375(7) .
C16 H16 0.9500 .
C17 C18 1.381(8) .
C17 H17 0.9500 .
C18 C19 1.390(7) .
C18 H18 0.9500 .
C19 C20 1.400(7) .
C19 H19 0.9500 .
C20 C21 1.477(6) .
C21 C22 1.398(7) .
C21 C31 1.425(7) .
C22 C23 1.414(6) .
C23 C29 1.400(6) .
C23 C24 1.470(7) .
C24 C25 1.410(7) .
C25 C26 1.379(8) .
C25 H25 0.9500 .
C26 C27 1.388(8) .
C26 H26 0.9500 .
C27 C28 1.378(7) .
C27 H27 0.9500 .
C28 H28 0.9500 .
C29 C33 1.439(6) 2_665
C29 C30 1.442(6) .
C30 C30 1.423(9) 2_665
C30 C31 1.444(6) .
C31 C32 1.436(7) .
C32 C33 1.346(7) .
C32 H32 0.9500 .
C33 C29 1.439(6) 2_665
C33 H33 0.9500 .

loop_
_geom_torsion_atom_site_label_1
_geom_torsion_atom_site_label_2
_geom_torsion_atom_site_label_3
_geom_torsion_atom_site_label_4
_geom_torsion
_geom_torsion_site_symmetry_1
_geom_torsion_site_symmetry_4
C22 Ru1 N1 C16 -179.5(4) . .
N3 Ru1 N1 C16 -2.2(4) . .
N2 Ru1 N1 C16 76.9(4) . .
N4 Ru1 N1 C16 -80.5(4) . .
N5 Ru1 N1 C16 175.1(4) . .
C22 Ru1 N1 C20 -2.1(3) . .
N3 Ru1 N1 C20 175.2(3) . .
N2 Ru1 N1 C20 -105.7(3) . .
N4 Ru1 N1 C20 96.9(3) . .
N5 Ru1 N1 C20 -7.5(6) . .
C22 Ru1 N2 C1 -11.4(5) . .
N3 Ru1 N2 C1 172.7(5) . .
N1 Ru1 N2 C1 67.5(4) . .
N4 Ru1 N2 C1 164.9(4) . .
N5 Ru1 N2 C1 -90.5(4) . .
C22 Ru1 N2 C5 172.3(3) . .
N3 Ru1 N2 C5 -3.6(3) . .
N1 Ru1 N2 C5 -108.8(3) . .
N4 Ru1 N2 C5 -11.4(6) . .
N5 Ru1 N2 C5 93.2(4) . .
C22 Ru1 N3 C6 -116(2) . .
N2 Ru1 N3 C6 7.9(4) . .
N1 Ru1 N3 C6 97.5(4) . .
N4 Ru1 N3 C6 -175.1(4) . .
N5 Ru1 N3 C6 -81.5(4) . .
C22 Ru1 N3 C10 54(2) . .
N2 Ru1 N3 C10 178.0(4) . .
N1 Ru1 N3 C10 -92.5(4) . .
N4 Ru1 N3 C10 -5.1(4) . .
N5 Ru1 N3 C10 88.5(4) . .
C22 Ru1 N4 C15 8.1(5) . .
N3 Ru1 N4 C15 -176.0(5) . .
N2 Ru1 N4 C15 -168.2(4) . .
N1 Ru1 N4 C15 -70.4(4) . .
N5 Ru1 N4 C15 88.0(4) . .
C22 Ru1 N4 C11 -173.7(3) . .
N3 Ru1 N4 C11 2.2(3) . .
N2 Ru1 N4 C11 10.0(6) . .
N1 Ru1 N4 C11 107.8(4) . .
N5 Ru1 N4 C11 -93.8(4) . .
C22 Ru1 N5 C28 -173.4(4) . .
N3 Ru1 N5 C28 9.3(4) . .
N2 Ru1 N5 C28 -69.6(4) . .
N1 Ru1 N5 C28 -168.0(4) . .
N4 Ru1 N5 C28 88.4(4) . .
C22 Ru1 N5 C24 1.1(3) . .
N3 Ru1 N5 C24 -176.2(3) . .
N2 Ru1 N5 C24 105.0(3) . .
N1 Ru1 N5 C24 6.5(6) . .
N4 Ru1 N5 C24 -97.1(3) . .
C5 N2 C1 C2 -2.1(8) . .
Ru1 N2 C1 C2 -178.2(4) . .
N2 C1 C2 C3 -0.2(9) . .
C1 C2 C3 C4 2.1(10) . .
C2 C3 C4 C5 -1.7(10) . .
C1 N2 C5 C4 2.5(8) . .
Ru1 N2 C5 C4 179.1(4) . .
C1 N2 C5 C6 -177.1(5) . .
Ru1 N2 C5 C6 -0.5(6) . .
C3 C4 C5 N2 -0.5(9) . .
C3 C4 C5 C6 179.0(6) . .
C10 N3 C6 C7 0.2(8) . .
Ru1 N3 C6 C7 169.7(4) . .
C10 N3 C6 C5 -179.7(4) . .
Ru1 N3 C6 C5 -10.2(6) . .
N2 C5 C6 N3 6.7(7) . .
C4 C5 C6 N3 -172.8(5) . .
N2 C5 C6 C7 -173.1(5) . .
C4 C5 C6 C7 7.4(9) . .
N3 C6 C7 C8 0.2(9) . .
C5 C6 C7 C8 180.0(6) . .
C6 C7 C8 C9 0.3(11) . .
C7 C8 C9 C10 -1.1(10) . .
C6 N3 C10 C9 -1.0(8) . .
Ru1 N3 C10 C9 -170.5(4) . .
C6 N3 C10 C11 176.4(5) . .
Ru1 N3 C10 C11 6.8(6) . .
C8 C9 C10 N3 1.4(9) . .
C8 C9 C10 C11 -175.5(6) . .
C15 N4 C11 C12 -1.2(7) . .
Ru1 N4 C11 C12 -179.5(4) . .
C15 N4 C11 C10 179.1(5) . .
Ru1 N4 C11 C10 0.8(6) . .
N3 C10 C11 N4 -4.8(7) . .
C9 C10 C11 N4 172.3(5) . .
N3 C10 C11 C12 175.5(5) . .
C9 C10 C11 C12 -7.4(9) . .
N4 C11 C12 C13 1.3(9) . .
C10 C11 C12 C13 -179.0(6) . .
C11 C12 C13 C14 -0.7(10) . .
C12 C13 C14 C15 0.1(10) . .
C11 N4 C15 C14 0.5(8) . .
Ru1 N4 C15 C14 178.6(4) . .
C13 C14 C15 N4 0.1(9) . .
C20 N1 C16 C17 -1.1(7) . .
Ru1 N1 C16 C17 176.2(4) . .
N1 C16 C17 C18 -2.8(8) . .
C16 C17 C18 C19 2.8(8) . .
C17 C18 C19 C20 0.9(8) . .
C16 N1 C20 C19 4.7(7) . .
Ru1 N1 C20 C19 -172.8(4) . .
C16 N1 C20 C21 -179.7(4) . .
Ru1 N1 C20 C21 2.9(5) . .
C18 C19 C20 N1 -4.7(7) . .
C18 C19 C20 C21 -179.7(5) . .
N1 C20 C21 C22 -2.0(6) . .
C19 C20 C21 C22 173.2(5) . .
N1 C20 C21 C31 177.3(4) . .
C19 C20 C21 C31 -7.5(8) . .
C31 C21 C22 C23 6.8(7) . .
C20 C21 C22 C23 -173.8(4) . .
C31 C21 C22 Ru1 -179.2(3) . .
C20 C21 C22 Ru1 0.3(5) . .
N3 Ru1 C22 C21 -146(2) . .
N2 Ru1 C22 C21 90.7(4) . .
N1 Ru1 C22 C21 1.0(3) . .
N4 Ru1 C22 C21 -87.8(4) . .
N5 Ru1 C22 C21 178.9(4) . .
N3 Ru1 C22 C23 28(2) . .
N2 Ru1 C22 C23 -95.1(4) . .
N1 Ru1 C22 C23 175.1(4) . .
N4 Ru1 C22 C23 86.3(4) . .
N5 Ru1 C22 C23 -7.0(3) . .
C21 C22 C23 C29 7.5(7) . .
Ru1 C22 C23 C29 -166.6(3) . .
C21 C22 C23 C24 -174.7(4) . .
Ru1 C22 C23 C24 11.2(5) . .
C28 N5 C24 C25 3.3(6) . .
Ru1 N5 C24 C25 -171.5(3) . .
C28 N5 C24 C23 179.3(4) . .
Ru1 N5 C24 C23 4.5(5) . .
C29 C23 C24 N5 167.8(4) . .
C22 C23 C24 N5 -9.7(5) . .
C29 C23 C24 C25 -16.6(8) . .
C22 C23 C24 C25 165.9(5) . .
N5 C24 C25 C26 -2.4(7) . .
C23 C24 C25 C26 -177.9(5) . .
C24 C25 C26 C27 -0.5(8) . .
C25 C26 C27 C28 2.5(8) . .
C24 N5 C28 C27 -1.3(7) . .
Ru1 N5 C28 C27 172.9(4) . .
C26 C27 C28 N5 -1.7(8) . .
C22 C23 C29 C33 162.8(4) . 2_665
C24 C23 C29 C33 -14.6(7) . 2_665
C22 C23 C29 C30 -14.2(6) . .
C24 C23 C29 C30 168.4(4) . .
C23 C29 C30 C30 -173.3(5) . 2_665
C33 C29 C30 C30 9.5(8) 2_665 2_665
C23 C29 C30 C31 6.9(6) . .
C33 C29 C30 C31 -170.3(4) 2_665 .
C22 C21 C31 C32 163.2(4) . .
C20 C21 C31 C32 -16.1(8) . .
C22 C21 C31 C30 -13.8(7) . .
C20 C21 C31 C30 166.9(4) . .
C30 C30 C31 C21 -172.9(5) 2_665 .
C29 C30 C31 C21 7.0(7) . .
C30 C30 C31 C32 9.9(8) 2_665 .
C29 C30 C31 C32 -170.3(4) . .
C21 C31 C32 C33 172.7(5) . .
C30 C31 C32 C33 -10.2(7) . .
C31 C32 C33 C29 0.4(8) . 2_665

loop_
_platon_squeeze_void_nr
_platon_squeeze_void_average_x
_platon_squeeze_void_average_y
_platon_squeeze_void_average_z
_platon_squeeze_void_volume
_platon_squeeze_void_count_electrons
_platon_squeeze_void_content
1 0.000 0.500 1.000 416 122 ' '
